data_2213146
loop_
_publ_author_name
'Hong-Ming Dong'
'Yin Huang'

_publ_section_title
;
 2-(5-Bromo-1-methyl-1<i>H</i>-indol-3-ylcarbonyl)-<i>N</i>-methylacetamide
;
_journal_coeditor_code BQ2008
_journal_issue 5
_journal_name_full 'Acta Crystallographica Section E'
_journal_page_first o2576
_journal_page_last o2577
_journal_paper_doi 10.1107/S1600536807018302
_journal_volume 63
_journal_year 2007
_chemical_formula_iupac 'C12 H11 Br N2 O2'
_chemical_formula_moiety 'C12 H11 Br N2 O2'
_chemical_formula_sum 'C12 H11 Br N2 O2'
_chemical_formula_weight 295.14
_chemical_name_systematic
;
2-(5-Bromo-1-methyl-1H-indol-3-ylcarbonyl)-N-methylacetamide
;
_space_group_IT_number 14
_symmetry_cell_setting monoclinic
_symmetry_space_group_name_Hall '-P 2yn'
_symmetry_space_group_name_H-M 'P 1 21/n 1'
_atom_sites_solution_hydrogens geom
_atom_sites_solution_primary direct
_atom_sites_solution_secondary difmap
_audit_creation_method SHELXL-97
_cell_angle_alpha 90.00
_cell_angle_beta 91.632(2)
_cell_angle_gamma 90.00
_cell_formula_units_Z 4
_cell_length_a 11.8344(15)
_cell_length_b 5.6974(7)
_cell_length_c 17.651(2)
_cell_measurement_reflns_used 3391
_cell_measurement_temperature 299(2)
_cell_measurement_theta_max 27.95
_cell_measurement_theta_min 2.31
_cell_volume 1189.6(2)
_computing_cell_refinement 'SAINT (Bruker, 2001)'
_computing_data_collection 'SMART (Bruker, 2001)'
_computing_data_reduction SAINT
_computing_molecular_graphics 'PLATON (Spek, 2003)'
_computing_publication_material 'SHELXTL (Sheldrick, 2001)'
_computing_structure_refinement 'SHELXL97 (Sheldrick, 1997)'
_computing_structure_solution 'SHELXS97 (Sheldrick, 1997)'
_diffrn_ambient_temperature 299(2)
_diffrn_measured_fraction_theta_full 0.988
_diffrn_measured_fraction_theta_max 0.988
_diffrn_measurement_device_type 'Bruker SMART 4K CCD area-detector'
_diffrn_measurement_method '\f and \w'
_diffrn_radiation_monochromator graphite
_diffrn_radiation_source 'fine-focus sealed tube'
_diffrn_radiation_type MoK\a
_diffrn_radiation_wavelength 0.71073
_diffrn_reflns_av_R_equivalents 0.0254
_diffrn_reflns_av_sigmaI/netI 0.0292
_diffrn_reflns_limit_h_max 15
_diffrn_reflns_limit_h_min -15
_diffrn_reflns_limit_k_max 7
_diffrn_reflns_limit_k_min -7
_diffrn_reflns_limit_l_max 22
_diffrn_reflns_limit_l_min -12
_diffrn_reflns_number 8629
_diffrn_reflns_theta_full 27.50
_diffrn_reflns_theta_max 27.50
_diffrn_reflns_theta_min 2.05
_diffrn_standards_number 0
_exptl_absorpt_coefficient_mu 3.446
_exptl_absorpt_correction_T_max 0.5457
_exptl_absorpt_correction_T_min 0.4246
_exptl_absorpt_correction_type multi-scan
_exptl_absorpt_process_details '(SADABS; Sheldrick, 2003)'
_exptl_crystal_colour colorless
_exptl_crystal_density_diffrn 1.648
_exptl_crystal_density_method 'not measured'
_exptl_crystal_description block
_exptl_crystal_F_000 592
_exptl_crystal_size_max 0.30
_exptl_crystal_size_mid 0.20
_exptl_crystal_size_min 0.20
_refine_diff_density_max 0.547
_refine_diff_density_min -0.385
_refine_ls_extinction_method none
_refine_ls_goodness_of_fit_ref 1.108
_refine_ls_hydrogen_treatment mixed
_refine_ls_matrix_type full
_refine_ls_number_parameters 159
_refine_ls_number_reflns 2693
_refine_ls_number_restraints 0
_refine_ls_restrained_S_all 1.108
_refine_ls_R_factor_all 0.0519
_refine_ls_R_factor_gt 0.0355
_refine_ls_shift/su_max 0.001
_refine_ls_shift/su_mean 0.000
_refine_ls_structure_factor_coef Fsqd
_refine_ls_weighting_details 'calc w=1/[\s^2^(Fo^2^)+(0.0515P)^2^+0.208P] where P=(Fo^2^+2Fc^2^)/3'
_refine_ls_weighting_scheme calc
_refine_ls_wR_factor_gt 0.0985
_refine_ls_wR_factor_ref 0.1037
_reflns_number_gt 2023
_reflns_number_total 2693
_reflns_threshold_expression I>2\s(I)
_cod_data_source_file bq2008.cif
_cod_data_source_block I
_cod_depositor_comments
;
The following automatic conversions were performed:
'_symmetry_cell_setting' value 'Monoclinic' changed to 'monoclinic'
according to '/home/saulius/struct/CIF-dictionaries/cif_core.dic'
dictionary named 'cif_core.dic' version 2.4.1 from 2010-06-29.

Automatic conversion script
Id: cif_fix_enum 1527 2010-12-29 10:47:43Z saulius 

The following automatic conversions were performed:

'_symmetry_cell_setting' value 'Monoclinic' changed to 'monoclinic'
according to /home/saulius/struct/CIF-dictionaries/cif_core.dic
dictionary named 'cif_core.dic' version 2.4.1 from 2010-06-29.

Automatic conversion script
Id: cif_fix_values 1715 2011-07-08 13:25:40Z adriana 
;
_cod_original_cell_volume 1189.6(3)
_cod_original_sg_symbol_H-M 'P 21/n'
_cod_database_code 2213146
_cod_database_fobs_code 2213146

loop_
_symmetry_equiv_pos_as_xyz
'x, y, z'
'-x+1/2, y+1/2, -z+1/2'
'-x, -y, -z'
'x-1/2, -y-1/2, z-1/2'

loop_
_atom_site_type_symbol
_atom_site_label
_atom_site_fract_x
_atom_site_fract_y
_atom_site_fract_z
_atom_site_U_iso_or_equiv
_atom_site_adp_type
_atom_site_calc_flag
_atom_site_refinement_flags
_atom_site_occupancy
Br Br1 0.40206(2) 0.22971(6) 0.964400(18) 0.07236(16) Uani d . 1
C C1 0.09899(17) 0.3830(4) 0.85411(13) 0.0380(5) Uani d . 1
C C2 0.19116(18) 0.3886(4) 0.90477(13) 0.0438(5) Uani d . 1
H H2 0.1972 0.5030 0.9422 0.053 Uiso calc R 1
C C3 0.2726(2) 0.2202(4) 0.89768(16) 0.0489(6) Uani d . 1
C C4 0.2661(2) 0.0434(5) 0.84343(16) 0.0546(7) Uani d . 1
H H4 0.3227 -0.0695 0.8416 0.066 Uiso calc R 1
C C5 0.1765(2) 0.0352(4) 0.79264(15) 0.0507(6) Uani d . 1
H H5 0.1713 -0.0810 0.7557 0.061 Uiso calc R 1
C C6 0.0938(2) 0.2063(4) 0.79825(14) 0.0407(5) Uani d . 1
C C7 -0.05874(18) 0.4305(4) 0.78064(13) 0.0417(5) Uani d . 1
H H7 -0.1265 0.4882 0.7602 0.050 Uiso calc R 1
C C8 -0.00051(17) 0.5263(4) 0.84245(13) 0.0395(5) Uani d . 1
C C9 -0.0390(2) 0.1001(5) 0.68904(16) 0.0604(7) Uani d . 1
H H9A -0.1116 0.1524 0.6702 0.091 Uiso calc R 1
H H9B -0.0439 -0.0614 0.7041 0.091 Uiso calc R 1
H H9C 0.0153 0.1155 0.6500 0.091 Uiso calc R 1
C C10 -0.02941(19) 0.7209(4) 0.89042(14) 0.0409(5) Uani d . 1
C C11 -0.13664(18) 0.8651(4) 0.87108(14) 0.0424(5) Uani d . 1
C C12 -0.2484(2) 1.1976(5) 0.9105(2) 0.0633(8) Uani d . 1
H H12A -0.2595 1.2375 0.8579 0.095 Uiso calc R 1
H H12B -0.2335 1.3376 0.9393 0.095 Uiso calc R 1
H H12C -0.3152 1.1228 0.9285 0.095 Uiso calc R 1
N N1 -0.00373(17) 0.2429(3) 0.75435(12) 0.0426(5) Uani d . 1
O O1 0.02871(16) 0.7778(3) 0.94553(11) 0.0576(5) Uani d . 1
O O2 -0.19856(16) 0.8193(3) 0.81619(12) 0.0638(5) Uani d . 1
N N2 -0.15315(16) 1.0386(4) 0.91907(13) 0.0497(5) Uani d . 1
H H2A -0.103(2) 1.061(5) 0.9574(15) 0.060 Uiso d . 1

loop_
_atom_site_aniso_label
_atom_site_aniso_U_11
_atom_site_aniso_U_22
_atom_site_aniso_U_33
_atom_site_aniso_U_12
_atom_site_aniso_U_13
_atom_site_aniso_U_23
Br1 0.04594(19) 0.1024(3) 0.0679(3) 0.01411(14) -0.01234(15) 0.02226(16)
C1 0.0357(11) 0.0396(11) 0.0387(12) -0.0003(9) 0.0004(9) -0.0003(9)
C2 0.0396(12) 0.0506(13) 0.0409(13) 0.0037(10) -0.0027(10) 0.0017(11)
C3 0.0392(12) 0.0583(15) 0.0490(15) 0.0062(10) -0.0009(11) 0.0123(12)
C4 0.0481(14) 0.0526(14) 0.0636(17) 0.0156(11) 0.0108(12) 0.0081(13)
C5 0.0518(14) 0.0459(13) 0.0549(16) 0.0052(11) 0.0116(12) -0.0045(11)
C6 0.0385(12) 0.0427(12) 0.0412(14) -0.0018(9) 0.0043(10) -0.0001(10)
C7 0.0342(11) 0.0469(13) 0.0438(13) -0.0006(9) -0.0023(9) -0.0016(10)
C8 0.0351(11) 0.0405(11) 0.0426(13) 0.0014(9) -0.0028(9) -0.0022(10)
C9 0.0600(16) 0.0671(17) 0.0539(17) -0.0051(13) -0.0035(13) -0.0228(14)
C10 0.0364(12) 0.0460(12) 0.0402(13) 0.0009(9) -0.0036(10) -0.0031(10)
C11 0.0365(11) 0.0448(12) 0.0455(14) 0.0015(10) -0.0043(10) -0.0007(11)
C12 0.0516(16) 0.0610(16) 0.077(2) 0.0201(13) 0.0017(15) -0.0051(14)
N1 0.0391(10) 0.0465(11) 0.0422(12) -0.0041(8) -0.0009(9) -0.0088(8)
O1 0.0527(11) 0.0638(11) 0.0553(12) 0.0168(8) -0.0181(9) -0.0199(8)
O2 0.0504(10) 0.0704(12) 0.0691(14) 0.0183(9) -0.0228(10) -0.0173(10)
N2 0.0440(11) 0.0532(12) 0.0514(13) 0.0118(9) -0.0072(10) -0.0082(10)

loop_
_atom_type_symbol
_atom_type_description
_atom_type_scat_dispersion_real
_atom_type_scat_dispersion_imag
_atom_type_scat_source
C C 0.0033 0.0016 'International Tables Vol C Tables 4.2.6.8 and 6.1.1.4'
H H 0.0000 0.0000 'International Tables Vol C Tables 4.2.6.8 and 6.1.1.4'
N N 0.0061 0.0033 'International Tables Vol C Tables 4.2.6.8 and 6.1.1.4'
O O 0.0106 0.0060 'International Tables Vol C Tables 4.2.6.8 and 6.1.1.4'
Br Br -0.2901 2.4595 'International Tables Vol C Tables 4.2.6.8 and 6.1.1.4'

loop_
_geom_angle_atom_site_label_1
_geom_angle_atom_site_label_2
_geom_angle_atom_site_label_3
_geom_angle
C2 C1 C6 118.9(2)
C2 C1 C8 134.5(2)
C6 C1 C8 106.59(19)
C3 C2 C1 117.8(2)
C3 C2 H2 121.1
C1 C2 H2 121.1
C2 C3 C4 123.0(2)
C2 C3 Br1 118.6(2)
C4 C3 Br1 118.31(18)
C5 C4 C3 120.2(2)
C5 C4 H4 119.9
C3 C4 H4 119.9
C4 C5 C6 117.6(2)
C4 C5 H5 121.2
C6 C5 H5 121.2
C5 C6 N1 130.0(2)
C5 C6 C1 122.4(2)
N1 C6 C1 107.58(19)
N1 C7 C8 110.5(2)
N1 C7 H7 124.7
C8 C7 H7 124.7
C7 C8 C10 130.1(2)
C7 C8 C1 105.96(19)
C10 C8 C1 123.9(2)
N1 C9 H9A 109.5
N1 C9 H9B 109.5
H9A C9 H9B 109.5
N1 C9 H9C 109.5
H9A C9 H9C 109.5
H9B C9 H9C 109.5
O1 C10 C8 122.3(2)
O1 C10 C11 118.5(2)
C8 C10 C11 119.2(2)
O2 C11 N2 124.8(2)
O2 C11 C10 122.1(2)
N2 C11 C10 113.1(2)
N2 C12 H12A 109.5
N2 C12 H12B 109.5
H12A C12 H12B 109.5
N2 C12 H12C 109.5
H12A C12 H12C 109.5
H12B C12 H12C 109.5
C7 N1 C6 109.33(19)
C7 N1 C9 125.8(2)
C6 N1 C9 124.8(2)
C11 N2 C12 121.9(2)
C11 N2 H2A 119.0(18)
C12 N2 H2A 119.0(18)

loop_
_geom_bond_atom_site_label_1
_geom_bond_atom_site_label_2
_geom_bond_distance
Br1 C3 1.906(3)
C1 C2 1.391(3)
C1 C6 1.409(3)
C1 C8 1.443(3)
C2 C3 1.368(3)
C2 H2 0.9300
C3 C4 1.390(4)
C4 C5 1.370(4)
C4 H4 0.9300
C5 C6 1.386(3)
C5 H5 0.9300
C6 N1 1.388(3)
C7 N1 1.341(3)
C7 C8 1.386(3)
C7 H7 0.9300
C8 C10 1.442(3)
C9 N1 1.462(3)
C9 H9A 0.9600
C9 H9B 0.9600
C9 H9C 0.9600
C10 O1 1.219(3)
C10 C11 1.542(3)
C11 O2 1.226(3)
C11 N2 1.320(3)
C12 N2 1.451(3)
C12 H12A 0.9600
C12 H12B 0.9600
C12 H12C 0.9600
N2 H2A 0.90(3)

loop_
_geom_hbond_atom_site_label_D
_geom_hbond_atom_site_label_H
_geom_hbond_atom_site_label_A
_geom_hbond_site_symmetry_A
_geom_hbond_distance_DH
_geom_hbond_distance_HA
_geom_hbond_distance_DA
_geom_hbond_angle_DHA
_geom_hbond_publ_flag
N2 H2A O1 3_577 0.90(3) 2.11(3) 2.962(3) 158(3) yes
C9 H9A O2 2_446 0.96 2.46 3.346(4) 153.9 yes
N2 H2A O1 . 0.90(3) 2.26(3) 2.646(3) 106(2) yes
C2 H2 O1 . 0.93 2.54 3.035(3) 113.8 yes
C7 H7 O2 . 0.93 2.30 2.846(3) 116.7 yes
C5 H5 Cg1 2_546 0.93 2.810(10) 3.540(10) 137.0(10) yes

loop_
_geom_torsion_atom_site_label_1
_geom_torsion_atom_site_label_2
_geom_torsion_atom_site_label_3
_geom_torsion_atom_site_label_4
_geom_torsion
C6 C1 C2 C3 -0.1(3)
C8 C1 C2 C3 -179.0(2)
C1 C2 C3 C4 -1.2(4)
C1 C2 C3 Br1 178.08(17)
C2 C3 C4 C5 1.6(4)
Br1 C3 C4 C5 -177.66(19)
C3 C4 C5 C6 -0.6(4)
C4 C5 C6 N1 178.8(2)
C4 C5 C6 C1 -0.6(4)
C2 C1 C6 C5 1.0(4)
C8 C1 C6 C5 -179.8(2)
C2 C1 C6 N1 -178.5(2)
C8 C1 C6 N1 0.6(2)
N1 C7 C8 C10 -177.2(2)
N1 C7 C8 C1 0.2(3)
C2 C1 C8 C7 178.4(2)
C6 C1 C8 C7 -0.5(3)
C2 C1 C8 C10 -4.0(4)
C6 C1 C8 C10 177.1(2)
C7 C8 C10 O1 176.3(2)
C1 C8 C10 O1 -0.7(4)
C7 C8 C10 C11 -4.5(4)
C1 C8 C10 C11 178.5(2)
O1 C10 C11 O2 179.4(2)
C8 C10 C11 O2 0.2(4)
O1 C10 C11 N2 -0.5(3)
C8 C10 C11 N2 -179.7(2)
C8 C7 N1 C6 0.2(3)
C8 C7 N1 C9 -178.9(2)
C5 C6 N1 C7 180.0(2)
C1 C6 N1 C7 -0.5(3)
C5 C6 N1 C9 -0.9(4)
C1 C6 N1 C9 178.6(2)
O2 C11 N2 C12 -0.8(4)
C10 C11 N2 C12 179.1(2)

loop_
_cod_related_entry_id
_cod_related_entry_database
_cod_related_entry_code
1 ChemSpider 21124856
